data_4070527
loop_
_publ_author_name
'Batema, Guido D.'
'Lutz, Martin'
'Spek, Anthony L.'
'van Walree, Cornelis A.'
'Doneg\'a, Celso de Mello'
'Meijerink, Andries'
'Havenith, Remco W. A.'
'P\'erez-Moreno, Javier'
'Clays, Koen'
'B\"uchel, Michael'
'Dijken, Addy van'
'Bryce, David L.'
'van Klink, Gerard P. M.'
'Koten, Gerard van'

_publ_section_title
;
 Substituted 4,4&#x2032;-Stilbenoid NCN-Pincer Platinum(II) Complexes.
 Luminescence and Tuning of the Electronic and NLO Properties and the
 Application in an OLED
;
_journal_issue 8
_journal_name_full Organometallics
_journal_page_first 1690
_journal_paper_doi 10.1021/om700352z
_journal_volume 27
_journal_year 2008
_chemical_formula_moiety 'C21 H24 Cl3 N3 Pt'
_chemical_formula_sum 'C21 H24 Cl3 N3 Pt'
_chemical_formula_weight 619.87
_chemical_name_systematic
; 
 ? 
;
_space_group_IT_number 33
_symmetry_cell_setting orthorhombic
_symmetry_space_group_name_Hall 'P 2c -2n'
_symmetry_space_group_name_H-M 'P n a 21'
_atom_sites_solution_hydrogens geom
_atom_sites_solution_primary direct
_atom_sites_solution_secondary difmap
_audit_creation_method SHELXL-97
_cell_angle_alpha 90.00
_cell_angle_beta 90.00
_cell_angle_gamma 90.00
_cell_formula_units_Z 8
_cell_length_a 25.7528(4)
_cell_length_b 6.94510(10)
_cell_length_c 24.4159(7)
_cell_measurement_reflns_used 35547
_cell_measurement_temperature 150(2)
_cell_measurement_theta_max 27.49
_cell_measurement_theta_min 1.58
_cell_volume 4366.92(16)
_computing_cell_refinement Peakref
_computing_data_collection 'Nonius COLLECT'
_computing_data_reduction 'EvalCCD, Sadabs'
_computing_structure_refinement 'SHELXL-97 (Sheldrick, 1997)'
_computing_structure_solution 'DIRDIF-99 (Beurskens et al., 1999)'
_diffrn_ambient_temperature 150(2)
_diffrn_measured_fraction_theta_full 1.000
_diffrn_measured_fraction_theta_max 1.000
_diffrn_measurement_device_type 'Nonius KappaCCD'
_diffrn_measurement_method '\f and \w scans'
_diffrn_radiation_monochromator graphite
_diffrn_radiation_source 'rotating anode'
_diffrn_radiation_type MoK\a
_diffrn_radiation_wavelength 0.71073
_diffrn_reflns_av_R_equivalents 0.0391
_diffrn_reflns_av_sigmaI/netI 0.0303
_diffrn_reflns_limit_h_max 33
_diffrn_reflns_limit_h_min -33
_diffrn_reflns_limit_k_max 9
_diffrn_reflns_limit_k_min -8
_diffrn_reflns_limit_l_max 31
_diffrn_reflns_limit_l_min -31
_diffrn_reflns_number 69248
_diffrn_reflns_theta_full 27.49
_diffrn_reflns_theta_max 27.49
_diffrn_reflns_theta_min 1.58
_exptl_absorpt_coefficient_mu 6.806
_exptl_absorpt_correction_T_max 0.44
_exptl_absorpt_correction_T_min 0.21
_exptl_absorpt_correction_type multi-scan
_exptl_crystal_colour red
_exptl_crystal_density_diffrn 1.886
_exptl_crystal_density_method 'not measured'
_exptl_crystal_description block
_exptl_crystal_F_000 2400
_exptl_crystal_size_max 0.21
_exptl_crystal_size_mid 0.21
_exptl_crystal_size_min 0.12
_refine_diff_density_max 2.321
_refine_diff_density_min -0.564
_refine_diff_density_rms 0.143
_refine_ls_abs_structure_details 'Flack H D (1983), Acta Cryst. A39, 876-881'
_refine_ls_abs_structure_Flack 0.389(5)
_refine_ls_extinction_method none
_refine_ls_goodness_of_fit_ref 1.109
_refine_ls_hydrogen_treatment constr
_refine_ls_matrix_type full
_refine_ls_number_parameters 514
_refine_ls_number_reflns 9947
_refine_ls_number_restraints 1
_refine_ls_restrained_S_all 1.109
_refine_ls_R_factor_all 0.0404
_refine_ls_R_factor_gt 0.0309
_refine_ls_shift/su_max 0.001
_refine_ls_shift/su_mean 0.000
_refine_ls_structure_factor_coef Fsqd
_refine_ls_weighting_details 'calc w=1/[\s^2^(Fo^2^)+(0.0328P)^2^+4.4244P] where P=(Fo^2^+2Fc^2^)/3'
_refine_ls_weighting_scheme calc
_refine_ls_wR_factor_gt 0.0625
_refine_ls_wR_factor_ref 0.0654
_reflns_number_gt 8925
_reflns_number_total 9947
_reflns_threshold_expression I>2\s(I)
_cod_data_source_file om700352z-file002.cif
_cod_data_source_block s3723a
_cod_original_cell_volume 4366.92(15)
_cod_database_code 4070527

loop_
_symmetry_equiv_pos_as_xyz
'x, y, z'
'-x, -y, z+1/2'
'-x+1/2, y+1/2, z+1/2'
'x+1/2, -y+1/2, z'

loop_
_atom_site_label
_atom_site_type_symbol
_atom_site_fract_x
_atom_site_fract_y
_atom_site_fract_z
_atom_site_U_iso_or_equiv
_atom_site_adp_type
_atom_site_occupancy
_atom_site_symmetry_multiplicity
_atom_site_calc_flag
_atom_site_refinement_flags
Pt1 Pt 0.310813(8) 0.27474(3) 0.499935(10) 0.02713(5) Uani 1 1 d .
Cl11 Cl 0.38489(7) 0.0941(3) 0.46246(8) 0.0475(4) Uani 1 1 d .
Cl12 Cl 0.31480(7) 0.4807(3) 0.42472(7) 0.0405(4) Uani 1 1 d .
Cl13 Cl 0.30585(7) 0.0728(2) 0.57518(7) 0.0359(4) Uani 1 1 d .
N11 N 0.35378(19) 0.4677(8) 0.5518(2) 0.0311(12) Uani 1 1 d .
N12 N 0.2480(2) 0.1324(7) 0.4575(2) 0.0334(12) Uani 1 1 d .
N13 N -0.0520(3) 1.6415(12) 0.6303(3) 0.079(3) Uani 1 1 d .
C11 C 0.2525(2) 0.4224(8) 0.5294(2) 0.0281(13) Uani 1 1 d .
C12 C 0.2618(2) 0.5429(8) 0.5728(2) 0.0303(14) Uani 1 1 d .
C13 C 0.2213(3) 0.6581(9) 0.5898(3) 0.0352(15) Uani 1 1 d .
H13 H 0.2264 0.7446 0.6194 0.042 Uiso 1 1 calc R
C14 C 0.1725(2) 0.6498(9) 0.5640(3) 0.0344(14) Uani 1 1 d .
C15 C 0.1650(2) 0.5210(9) 0.5206(3) 0.0350(14) Uani 1 1 d .
H15 H 0.1320 0.5133 0.5033 0.042 Uiso 1 1 calc R
C16 C 0.2050(2) 0.4055(8) 0.5028(3) 0.0310(12) Uani 1 1 d .
C17 C 0.3160(2) 0.5327(10) 0.5954(3) 0.0349(15) Uani 1 1 d .
H17A H 0.3169 0.4414 0.6265 0.042 Uiso 1 1 calc R
H17B H 0.3264 0.6611 0.6091 0.042 Uiso 1 1 calc R
C18 C 0.3717(3) 0.6448(9) 0.5227(3) 0.0388(15) Uani 1 1 d .
H18A H 0.3901 0.7287 0.5485 0.058 Uiso 1 1 calc R
H18B H 0.3416 0.7133 0.5077 0.058 Uiso 1 1 calc R
H18C H 0.3951 0.6087 0.4928 0.058 Uiso 1 1 calc R
C19 C 0.4008(3) 0.3783(11) 0.5774(3) 0.0501(19) Uani 1 1 d .
H19A H 0.4261 0.3467 0.5488 0.075 Uiso 1 1 calc R
H19B H 0.3907 0.2605 0.5967 0.075 Uiso 1 1 calc R
H19C H 0.4163 0.4691 0.6034 0.075 Uiso 1 1 calc R
C110 C 0.2053(3) 0.2813(9) 0.4516(3) 0.0389(16) Uani 1 1 d .
H11A H 0.1713 0.2167 0.4471 0.047 Uiso 1 1 calc R
H11B H 0.2117 0.3621 0.4189 0.047 Uiso 1 1 calc R
C111 C 0.2635(3) 0.0564(12) 0.4015(3) 0.0508(19) Uani 1 1 d .
H11C H 0.2902 -0.0430 0.4057 0.076 Uiso 1 1 calc R
H11D H 0.2772 0.1622 0.3792 0.076 Uiso 1 1 calc R
H11E H 0.2330 0.0009 0.3833 0.076 Uiso 1 1 calc R
C112 C 0.2262(3) -0.0311(9) 0.4880(3) 0.0440(17) Uani 1 1 d .
H11F H 0.2130 0.0139 0.5235 0.066 Uiso 1 1 calc R
H11G H 0.2532 -0.1280 0.4940 0.066 Uiso 1 1 calc R
H11H H 0.1976 -0.0883 0.4670 0.066 Uiso 1 1 calc R
C113 C 0.1306(3) 0.7879(10) 0.5753(3) 0.0447(18) Uani 1 1 d .
H113 H 0.1007 0.7766 0.5528 0.054 Uiso 1 1 calc R
C114 C 0.1291(3) 0.9233(10) 0.6120(3) 0.0421(17) Uani 1 1 d .
H114 H 0.1557 0.9244 0.6390 0.051 Uiso 1 1 calc R
C115 C 0.0894(3) 1.0745(10) 0.6148(3) 0.0410(16) Uani 1 1 d .
C116 C 0.0636(3) 1.1412(12) 0.5680(3) 0.0456(19) Uani 1 1 d .
H116 H 0.0713 1.0855 0.5334 0.055 Uiso 1 1 calc R
C117 C 0.0267(3) 1.2886(11) 0.5714(3) 0.0462(18) Uani 1 1 d .
H117 H 0.0096 1.3338 0.5394 0.055 Uiso 1 1 calc R
C118 C 0.0154(2) 1.3685(9) 0.6228(3) 0.0345(14) Uani 1 1 d .
C119 C 0.0403(3) 1.3026(10) 0.6684(3) 0.0439(17) Uani 1 1 d .
H119 H 0.0316 1.3541 0.7033 0.053 Uiso 1 1 calc R
C120 C 0.0781(3) 1.1620(10) 0.6645(3) 0.0428(17) Uani 1 1 d .
H120 H 0.0967 1.1246 0.6964 0.051 Uiso 1 1 calc R
C121 C -0.0227(3) 1.5213(11) 0.6274(3) 0.0491(19) Uani 1 1 d .
Pt2 Pt 0.569931(8) 0.68616(3) 0.341940(9) 0.02577(5) Uani 1 1 d .
Cl21 Cl 0.64406(7) 0.8648(3) 0.37809(7) 0.0434(4) Uani 1 1 d .
Cl22 Cl 0.57683(7) 0.4697(3) 0.41500(7) 0.0401(4) Uani 1 1 d .
Cl23 Cl 0.56268(6) 0.8999(2) 0.26954(7) 0.0341(3) Uani 1 1 d .
N21 N 0.6125(2) 0.5079(7) 0.2863(2) 0.0318(12) Uani 1 1 d .
N22 N 0.50811(19) 0.8141(7) 0.3875(2) 0.0325(12) Uani 1 1 d .
N23 N 0.2077(3) -0.6706(11) 0.2017(3) 0.063(2) Uani 1 1 d .
C21 C 0.5119(2) 0.5361(8) 0.3132(2) 0.0262(12) Uani 1 1 d .
C22 C 0.5205(2) 0.4266(8) 0.2663(2) 0.0269(12) Uani 1 1 d .
C23 C 0.4799(2) 0.3197(9) 0.2465(3) 0.0317(14) Uani 1 1 d .
H23 H 0.4839 0.2507 0.2132 0.038 Uiso 1 1 calc R
C24 C 0.4329(2) 0.3109(9) 0.2745(3) 0.0334(14) Uani 1 1 d .
C25 C 0.4247(2) 0.4249(8) 0.3211(3) 0.0315(14) Uani 1 1 d .
H25 H 0.3921 0.4239 0.3393 0.038 Uiso 1 1 calc R
C26 C 0.46520(19) 0.5397(8) 0.3405(3) 0.0298(12) Uani 1 1 d .
C27 C 0.5743(2) 0.4522(10) 0.2412(3) 0.0317(15) Uani 1 1 d .
H27A H 0.5733 0.5540 0.2128 0.038 Uiso 1 1 calc R
H27B H 0.5855 0.3306 0.2237 0.038 Uiso 1 1 calc R
C28 C 0.6307(3) 0.3245(9) 0.3123(3) 0.0391(15) Uani 1 1 d .
H28A H 0.6486 0.2456 0.2849 0.059 Uiso 1 1 calc R
H28B H 0.6007 0.2536 0.3267 0.059 Uiso 1 1 calc R
H28C H 0.6546 0.3544 0.3423 0.059 Uiso 1 1 calc R
C29 C 0.6585(2) 0.6025(9) 0.2606(3) 0.0378(15) Uani 1 1 d .
H29A H 0.6830 0.6417 0.2892 0.057 Uiso 1 1 calc R
H29B H 0.6472 0.7161 0.2400 0.057 Uiso 1 1 calc R
H29C H 0.6755 0.5117 0.2357 0.057 Uiso 1 1 calc R
C210 C 0.4658(3) 0.6607(10) 0.3926(3) 0.0397(16) Uani 1 1 d .
H21A H 0.4728 0.5776 0.4247 0.048 Uiso 1 1 calc R
H21B H 0.4316 0.7230 0.3978 0.048 Uiso 1 1 calc R
C211 C 0.5222(3) 0.8806(11) 0.4434(3) 0.0482(19) Uani 1 1 d .
H21C H 0.5477 0.9850 0.4407 0.072 Uiso 1 1 calc R
H21D H 0.5372 0.7732 0.4641 0.072 Uiso 1 1 calc R
H21E H 0.4910 0.9275 0.4621 0.072 Uiso 1 1 calc R
C212 C 0.4840(3) 0.9845(9) 0.3584(3) 0.0428(18) Uani 1 1 d .
H21F H 0.4561 1.0382 0.3810 0.064 Uiso 1 1 calc R
H21G H 0.4698 0.9424 0.3231 0.064 Uiso 1 1 calc R
H21H H 0.5106 1.0831 0.3521 0.064 Uiso 1 1 calc R
C213 C 0.3934(2) 0.1729(9) 0.2547(3) 0.0354(15) Uani 1 1 d .
H213 H 0.3903 0.1573 0.2161 0.042 Uiso 1 1 calc R
C214 C 0.3621(2) 0.0698(10) 0.2855(3) 0.0395(16) Uani 1 1 d .
H214 H 0.3621 0.0969 0.3237 0.047 Uiso 1 1 calc R
C215 C 0.3274(2) -0.0822(9) 0.2666(3) 0.0339(14) Uani 1 1 d .
C216 C 0.3092(2) -0.0949(10) 0.2131(3) 0.0412(16) Uani 1 1 d .
H216 H 0.3183 0.0029 0.1877 0.049 Uiso 1 1 calc R
C217 C 0.2782(3) -0.2445(10) 0.1957(3) 0.0391(15) Uani 1 1 d .
H217 H 0.2658 -0.2482 0.1591 0.047 Uiso 1 1 calc R
C218 C 0.2654(2) -0.3882(9) 0.2319(3) 0.0337(14) Uani 1 1 d .
C219 C 0.2832(3) -0.3800(11) 0.2855(3) 0.0409(16) Uani 1 1 d .
H219 H 0.2741 -0.4778 0.3109 0.049 Uiso 1 1 calc R
C220 C 0.3141(3) -0.2290(9) 0.3013(3) 0.0382(16) Uani 1 1 d .
H220 H 0.3267 -0.2262 0.3378 0.046 Uiso 1 1 calc R
C221 C 0.2333(3) -0.5457(11) 0.2154(3) 0.0444(18) Uani 1 1 d .

loop_
_atom_site_aniso_label
_atom_site_aniso_U_11
_atom_site_aniso_U_22
_atom_site_aniso_U_33
_atom_site_aniso_U_23
_atom_site_aniso_U_13
_atom_site_aniso_U_12
Pt1 0.02905(10) 0.02766(10) 0.02467(10) 0.00218(11) 0.00299(10) 0.00640(9)
Cl11 0.0457(10) 0.0465(10) 0.0503(10) 0.0036(8) 0.0173(8) 0.0190(8)
Cl12 0.0482(10) 0.0431(10) 0.0303(9) 0.0106(7) 0.0052(7) 0.0046(8)
Cl13 0.0458(9) 0.0297(8) 0.0322(8) 0.0072(6) 0.0038(7) 0.0103(7)
N11 0.023(3) 0.037(3) 0.033(3) -0.002(2) -0.003(2) 0.008(2)
N12 0.045(3) 0.027(3) 0.028(3) -0.004(2) 0.001(2) 0.006(2)
N13 0.092(6) 0.062(5) 0.082(6) -0.032(4) -0.033(5) 0.046(5)
C11 0.031(3) 0.031(3) 0.022(3) 0.004(2) 0.004(2) 0.013(3)
C12 0.035(3) 0.024(3) 0.031(3) 0.004(3) 0.003(3) 0.007(3)
C13 0.046(4) 0.027(3) 0.033(3) 0.000(3) 0.006(3) 0.011(3)
C14 0.029(3) 0.038(3) 0.036(4) 0.002(3) 0.009(3) 0.006(3)
C15 0.024(3) 0.035(3) 0.046(4) 0.002(3) 0.001(3) 0.008(3)
C16 0.029(3) 0.034(3) 0.031(3) -0.001(3) -0.004(3) 0.001(2)
C17 0.031(4) 0.036(4) 0.038(4) 0.003(3) -0.001(3) 0.010(3)
C18 0.036(4) 0.039(4) 0.042(4) 0.002(3) 0.000(3) 0.000(3)
C19 0.036(4) 0.058(5) 0.056(5) 0.004(4) -0.012(3) 0.018(4)
C110 0.035(4) 0.033(3) 0.048(4) -0.002(3) -0.005(3) 0.009(3)
C111 0.057(5) 0.057(5) 0.039(4) -0.010(4) -0.004(3) 0.011(4)
C112 0.052(4) 0.032(3) 0.048(4) 0.001(3) -0.006(3) -0.005(3)
C113 0.036(4) 0.041(4) 0.057(5) -0.005(4) 0.001(3) 0.005(3)
C114 0.036(4) 0.050(4) 0.040(4) 0.004(3) 0.002(3) 0.005(3)
C115 0.030(3) 0.042(4) 0.051(4) 0.003(3) 0.013(3) 0.000(3)
C116 0.046(4) 0.051(5) 0.040(4) -0.020(4) 0.013(3) 0.000(3)
C117 0.052(4) 0.048(4) 0.038(4) -0.003(3) -0.010(3) -0.003(4)
C118 0.033(3) 0.030(3) 0.041(4) -0.008(3) -0.006(3) 0.005(3)
C119 0.048(4) 0.047(4) 0.037(4) 0.001(3) 0.007(3) 0.008(3)
C120 0.044(4) 0.042(4) 0.042(4) 0.004(3) 0.008(3) 0.012(3)
C121 0.053(5) 0.040(4) 0.054(5) -0.013(4) -0.013(4) 0.004(4)
Pt2 0.02559(9) 0.02503(9) 0.02670(11) -0.00442(10) 0.00037(10) -0.00006(8)
Cl21 0.0413(9) 0.0397(9) 0.0492(10) -0.0125(7) -0.0105(8) -0.0072(7)
Cl22 0.0419(9) 0.0440(10) 0.0346(9) 0.0044(8) 0.0025(7) 0.0114(8)
Cl23 0.0391(9) 0.0265(8) 0.0369(8) 0.0010(6) -0.0026(7) -0.0038(6)
N21 0.032(3) 0.025(3) 0.039(3) -0.008(2) 0.005(2) -0.005(2)
N22 0.030(3) 0.031(3) 0.037(3) -0.012(2) 0.002(2) 0.009(2)
N23 0.093(6) 0.054(4) 0.042(4) -0.004(3) 0.010(4) -0.039(4)
C21 0.029(3) 0.018(3) 0.032(3) 0.000(2) 0.000(2) -0.003(2)
C22 0.025(3) 0.026(3) 0.029(3) 0.000(2) 0.004(2) -0.005(2)
C23 0.037(3) 0.026(3) 0.032(3) -0.006(3) 0.001(3) -0.006(3)
C24 0.028(3) 0.026(3) 0.047(4) 0.007(3) -0.006(3) -0.002(3)
C25 0.024(3) 0.028(3) 0.042(3) 0.006(3) 0.004(3) 0.001(2)
C26 0.025(3) 0.031(3) 0.034(3) -0.005(3) 0.006(3) 0.001(2)
C27 0.033(3) 0.033(3) 0.029(3) -0.009(3) 0.007(3) -0.005(3)
C28 0.036(4) 0.028(3) 0.053(4) -0.007(3) 0.008(3) 0.003(3)
C29 0.034(4) 0.035(3) 0.044(4) -0.010(3) 0.011(3) -0.011(3)
C210 0.031(3) 0.052(4) 0.036(4) -0.004(3) 0.011(3) -0.002(3)
C211 0.047(4) 0.062(5) 0.036(4) -0.016(4) -0.007(3) 0.016(4)
C212 0.044(4) 0.030(3) 0.055(5) -0.007(3) 0.000(3) 0.011(3)
C213 0.030(3) 0.037(4) 0.039(4) 0.004(3) -0.011(3) 0.000(3)
C214 0.032(3) 0.046(4) 0.041(4) 0.005(3) -0.004(3) -0.004(3)
C215 0.025(3) 0.036(4) 0.042(4) -0.001(3) -0.003(3) 0.001(3)
C216 0.037(4) 0.044(4) 0.043(4) 0.014(3) -0.006(3) -0.020(3)
C217 0.037(3) 0.048(4) 0.033(4) 0.007(3) -0.006(3) -0.004(3)
C218 0.032(3) 0.032(3) 0.038(4) -0.004(3) 0.007(3) -0.002(3)
C219 0.048(4) 0.046(4) 0.029(3) -0.004(3) 0.005(3) -0.003(3)
C220 0.045(4) 0.042(4) 0.027(3) -0.003(3) -0.001(3) 0.000(3)
C221 0.056(5) 0.045(4) 0.032(4) -0.008(3) 0.021(3) -0.021(4)

loop_
_atom_type_symbol
_atom_type_description
_atom_type_scat_dispersion_real
_atom_type_scat_dispersion_imag
_atom_type_scat_source
C C 0.0033 0.0016 'International Tables Vol C Tables 4.2.6.8 and 6.1.1.4'
H H 0.0000 0.0000 'International Tables Vol C Tables 4.2.6.8 and 6.1.1.4'
Cl Cl 0.1484 0.1585 'International Tables Vol C Tables 4.2.6.8 and 6.1.1.4'
N N 0.0061 0.0033 'International Tables Vol C Tables 4.2.6.8 and 6.1.1.4'
Pt Pt -1.7033 8.3905 'International Tables Vol C Tables 4.2.6.8 and 6.1.1.4'

loop_
_geom_angle_atom_site_label_1
_geom_angle_atom_site_label_2
_geom_angle_atom_site_label_3
_geom_angle
C11 Pt1 N11 81.5(2)
C11 Pt1 N12 80.9(2)
N11 Pt1 N12 162.35(18)
C11 Pt1 Cl13 89.02(17)
N11 Pt1 Cl13 86.51(14)
N12 Pt1 Cl13 93.57(14)
C11 Pt1 Cl12 90.14(17)
N11 Pt1 Cl12 93.35(15)
N12 Pt1 Cl12 86.31(15)
Cl13 Pt1 Cl12 179.16(6)
C11 Pt1 Cl11 179.07(19)
N11 Pt1 Cl11 97.92(14)
N12 Pt1 Cl11 99.72(14)
Cl13 Pt1 Cl11 91.66(6)
Cl12 Pt1 Cl11 89.19(6)
C18 N11 C19 106.9(5)
C18 N11 C17 106.7(5)
C19 N11 C17 110.5(5)
C18 N11 Pt1 113.1(4)
C19 N11 Pt1 113.8(4)
C17 N11 Pt1 105.7(4)
C112 N12 C110 107.3(5)
C112 N12 C111 106.8(5)
C110 N12 C111 110.0(5)
C112 N12 Pt1 113.3(4)
C110 N12 Pt1 106.0(4)
C111 N12 Pt1 113.2(4)
C12 C11 C16 124.6(5)
C12 C11 Pt1 118.0(4)
C16 C11 Pt1 117.3(4)
C11 C12 C13 117.0(6)
C11 C12 C17 114.7(5)
C13 C12 C17 128.3(6)
C12 C13 C14 121.1(6)
C12 C13 H13 119.4
C14 C13 H13 119.4
C15 C14 C13 119.3(6)
C15 C14 C113 117.2(6)
C13 C14 C113 123.0(6)
C16 C15 C14 120.6(6)
C16 C15 H15 119.7
C14 C15 H15 119.7
C15 C16 C11 117.4(6)
C15 C16 C110 126.6(5)
C11 C16 C110 115.4(5)
C12 C17 N11 110.7(5)
C12 C17 H17A 109.5
N11 C17 H17A 109.5
C12 C17 H17B 109.5
N11 C17 H17B 109.5
H17A C17 H17B 108.1
N11 C18 H18A 109.5
N11 C18 H18B 109.5
H18A C18 H18B 109.5
N11 C18 H18C 109.5
H18A C18 H18C 109.5
H18B C18 H18C 109.5
N11 C19 H19A 109.5
N11 C19 H19B 109.5
H19A C19 H19B 109.5
N11 C19 H19C 109.5
H19A C19 H19C 109.5
H19B C19 H19C 109.5
N12 C110 C16 108.3(5)
N12 C110 H11A 110.0
C16 C110 H11A 110.0
N12 C110 H11B 110.0
C16 C110 H11B 110.0
H11A C110 H11B 108.4
N12 C111 H11C 109.5
N12 C111 H11D 109.5
H11C C111 H11D 109.5
N12 C111 H11E 109.5
H11C C111 H11E 109.5
H11D C111 H11E 109.5
N12 C112 H11F 109.5
N12 C112 H11G 109.5
H11F C112 H11G 109.5
N12 C112 H11H 109.5
H11F C112 H11H 109.5
H11G C112 H11H 109.5
C114 C113 C14 128.5(7)
C114 C113 H113 115.7
C14 C113 H113 115.7
C113 C114 C115 124.8(7)
C113 C114 H114 117.6
C115 C114 H114 117.6
C120 C115 C116 118.0(6)
C120 C115 C114 120.0(7)
C116 C115 C114 121.9(7)
C117 C116 C115 121.0(6)
C117 C116 H116 119.5
C115 C116 H116 119.5
C116 C117 C118 118.9(7)
C116 C117 H117 120.5
C118 C117 H117 120.5
C119 C118 C117 120.0(6)
C119 C118 C121 120.0(6)
C117 C118 C121 120.0(6)
C118 C119 C120 120.8(6)
C118 C119 H119 119.6
C120 C119 H119 119.6
C119 C120 C115 121.1(7)
C119 C120 H120 119.4
C115 C120 H120 119.4
N13 C121 C118 178.9(11)
C21 Pt2 N22 80.8(2)
C21 Pt2 N21 81.6(2)
N22 Pt2 N21 162.39(19)
C21 Pt2 Cl23 90.33(17)
N22 Pt2 Cl23 94.08(15)
N21 Pt2 Cl23 85.83(15)
C21 Pt2 Cl22 89.40(17)
N22 Pt2 Cl22 85.78(15)
N21 Pt2 Cl22 94.22(15)
Cl23 Pt2 Cl22 179.71(6)
C21 Pt2 Cl21 178.25(17)
N22 Pt2 Cl21 100.54(14)
N21 Pt2 Cl21 97.08(14)
Cl23 Pt2 Cl21 90.76(6)
Cl22 Pt2 Cl21 89.52(6)
C29 N21 C28 107.7(5)
C29 N21 C27 108.7(5)
C28 N21 C27 106.9(5)
C29 N21 Pt2 114.8(4)
C28 N21 Pt2 112.5(4)
C27 N21 Pt2 106.0(4)
C211 N22 C212 106.8(5)
C211 N22 C210 108.5(5)
C212 N22 C210 106.9(5)
C211 N22 Pt2 115.2(4)
C212 N22 Pt2 112.7(4)
C210 N22 Pt2 106.5(3)
C26 C21 C22 123.2(5)
C26 C21 Pt2 119.0(4)
C22 C21 Pt2 117.8(4)
C23 C22 C21 117.7(5)
C23 C22 C27 127.8(5)
C21 C22 C27 114.3(5)
C22 C23 C24 120.9(6)
C22 C23 H23 119.5
C24 C23 H23 119.5
C23 C24 C25 120.3(6)
C23 C24 C213 117.8(6)
C25 C24 C213 121.9(6)
C26 C25 C24 119.0(5)
C26 C25 H25 120.5
C24 C25 H25 120.5
C21 C26 C25 118.6(6)
C21 C26 C210 114.0(5)
C25 C26 C210 127.3(5)
C22 C27 N21 108.9(5)
C22 C27 H27A 109.9
N21 C27 H27A 109.9
C22 C27 H27B 109.9
N21 C27 H27B 109.9
H27A C27 H27B 108.3
N21 C28 H28A 109.5
N21 C28 H28B 109.5
H28A C28 H28B 109.5
N21 C28 H28C 109.5
H28A C28 H28C 109.5
H28B C28 H28C 109.5
N21 C29 H29A 109.5
N21 C29 H29B 109.5
H29A C29 H29B 109.5
N21 C29 H29C 109.5
H29A C29 H29C 109.5
H29B C29 H29C 109.5
C26 C210 N22 108.9(5)
C26 C210 H21A 109.9
N22 C210 H21A 109.9
C26 C210 H21B 109.9
N22 C210 H21B 109.9
H21A C210 H21B 108.3
N22 C211 H21C 109.5
N22 C211 H21D 109.5
H21C C211 H21D 109.5
N22 C211 H21E 109.5
H21C C211 H21E 109.5
H21D C211 H21E 109.5
N22 C212 H21F 109.5
N22 C212 H21G 109.5
H21F C212 H21G 109.5
N22 C212 H21H 109.5
H21F C212 H21H 109.5
H21G C212 H21H 109.5
C214 C213 C24 125.9(7)
C214 C213 H213 117.1
C24 C213 H213 117.1
C213 C214 C215 126.0(7)
C213 C214 H214 117.0
C215 C214 H214 117.0
C220 C215 C216 116.6(6)
C220 C215 C214 119.8(6)
C216 C215 C214 123.4(6)
C217 C216 C215 122.2(6)
C217 C216 H216 118.9
C215 C216 H216 118.9
C218 C217 C216 119.3(6)
C218 C217 H217 120.3
C216 C217 H217 120.3
C217 C218 C219 119.9(6)
C217 C218 C221 121.0(6)
C219 C218 C221 119.2(6)
C220 C219 C218 119.2(7)
C220 C219 H219 120.4
C218 C219 H219 120.4
C215 C220 C219 122.7(7)
C215 C220 H220 118.6
C219 C220 H220 118.6
N23 C221 C218 179.2(8)

loop_
_geom_bond_atom_site_label_1
_geom_bond_atom_site_label_2
_geom_bond_distance
Pt1 C11 1.957(5)
Pt1 N11 2.150(5)
Pt1 N12 2.161(5)
Pt1 Cl13 2.3148(16)
Pt1 Cl12 2.3300(16)
Pt1 Cl11 2.4598(16)
N11 C18 1.493(8)
N11 C19 1.498(8)
N11 C17 1.511(8)
N12 C112 1.471(8)
N12 C110 1.516(8)
N12 C111 1.519(8)
N13 C121 1.126(10)
C11 C12 1.370(8)
C11 C16 1.391(8)
C12 C13 1.379(8)
C12 C17 1.503(8)
C13 C14 1.406(9)
C13 H13 0.9500
C14 C15 1.399(9)
C14 C113 1.470(9)
C15 C16 1.376(8)
C15 H15 0.9500
C16 C110 1.518(9)
C17 H17A 0.9900
C17 H17B 0.9900
C18 H18A 0.9800
C18 H18B 0.9800
C18 H18C 0.9800
C19 H19A 0.9800
C19 H19B 0.9800
C19 H19C 0.9800
C110 H11A 0.9900
C110 H11B 0.9900
C111 H11C 0.9800
C111 H11D 0.9800
C111 H11E 0.9800
C112 H11F 0.9800
C112 H11G 0.9800
C112 H11H 0.9800
C113 C114 1.300(10)
C113 H113 0.9500
C114 C115 1.467(9)
C114 H114 0.9500
C115 C120 1.388(10)
C115 C116 1.402(11)
C116 C117 1.399(10)
C116 H116 0.9500
C117 C118 1.402(9)
C117 H117 0.9500
C118 C119 1.366(9)
C118 C121 1.449(10)
C119 C120 1.382(9)
C119 H119 0.9500
C120 H120 0.9500
Pt2 C21 1.952(6)
Pt2 N22 2.136(5)
Pt2 N21 2.140(5)
Pt2 Cl23 2.3160(16)
Pt2 Cl22 2.3396(17)
Pt2 Cl21 2.4421(16)
N21 C29 1.493(8)
N21 C28 1.498(8)
N21 C27 1.526(8)
N22 C211 1.484(8)
N22 C212 1.514(8)
N22 C210 1.529(8)
N23 C221 1.140(9)
C21 C26 1.376(8)
C21 C22 1.391(8)
C22 C23 1.371(8)
C22 C27 1.526(8)
C23 C24 1.392(9)
C23 H23 0.9500
C24 C25 1.402(9)
C24 C213 1.479(9)
C25 C26 1.396(8)
C25 H25 0.9500
C26 C210 1.524(9)
C27 H27A 0.9900
C27 H27B 0.9900
C28 H28A 0.9800
C28 H28B 0.9800
C28 H28C 0.9800
C29 H29A 0.9800
C29 H29B 0.9800
C29 H29C 0.9800
C210 H21A 0.9900
C210 H21B 0.9900
C211 H21C 0.9800
C211 H21D 0.9800
C211 H21E 0.9800
C212 H21F 0.9800
C212 H21G 0.9800
C212 H21H 0.9800
C213 C214 1.315(9)
C213 H213 0.9500
C214 C215 1.457(9)
C214 H214 0.9500
C215 C220 1.370(9)
C215 C216 1.393(9)
C216 C217 1.376(9)
C216 H216 0.9500
C217 C218 1.372(9)
C217 H217 0.9500
C218 C219 1.388(9)
C218 C221 1.429(9)
C219 C220 1.371(9)
C219 H219 0.9500
C220 H220 0.9500

loop_
_geom_torsion_atom_site_label_1
_geom_torsion_atom_site_label_2
_geom_torsion_atom_site_label_3
_geom_torsion_atom_site_label_4
_geom_torsion
C11 Pt1 N11 C18 -92.4(4)
N12 Pt1 N11 C18 -91.2(7)
Cl13 Pt1 N11 C18 178.0(4)
Cl12 Pt1 N11 C18 -2.8(4)
Cl11 Pt1 N11 C18 86.9(4)
C11 Pt1 N11 C19 145.3(5)
N12 Pt1 N11 C19 146.6(6)
Cl13 Pt1 N11 C19 55.8(4)
Cl12 Pt1 N11 C19 -125.0(4)
Cl11 Pt1 N11 C19 -35.4(4)
C11 Pt1 N11 C17 24.0(4)
N12 Pt1 N11 C17 25.2(8)
Cl13 Pt1 N11 C17 -65.6(4)
Cl12 Pt1 N11 C17 113.6(3)
Cl11 Pt1 N11 C17 -156.8(3)
C11 Pt1 N12 C112 -89.2(4)
N11 Pt1 N12 C112 -90.5(7)
Cl13 Pt1 N12 C112 -0.8(4)
Cl12 Pt1 N12 C112 -179.9(4)
Cl11 Pt1 N12 C112 91.5(4)
C11 Pt1 N12 C110 28.3(4)
N11 Pt1 N12 C110 27.0(9)
Cl13 Pt1 N12 C110 116.7(4)
Cl12 Pt1 N12 C110 -62.4(4)
Cl11 Pt1 N12 C110 -151.0(4)
C11 Pt1 N12 C111 149.0(5)
N11 Pt1 N12 C111 147.7(6)
Cl13 Pt1 N12 C111 -122.6(4)
Cl12 Pt1 N12 C111 58.3(4)
Cl11 Pt1 N12 C111 -30.3(4)
N11 Pt1 C11 C12 -11.4(5)
N12 Pt1 C11 C12 169.0(5)
Cl13 Pt1 C11 C12 75.2(5)
Cl12 Pt1 C11 C12 -104.7(5)
N11 Pt1 C11 C16 165.0(5)
N12 Pt1 C11 C16 -14.6(5)
Cl13 Pt1 C11 C16 -108.4(5)
Cl12 Pt1 C11 C16 71.6(5)
C16 C11 C12 C13 -1.7(9)
Pt1 C11 C12 C13 174.4(4)
C16 C11 C12 C17 178.9(6)
Pt1 C11 C12 C17 -5.0(7)
C11 C12 C13 C14 0.7(9)
C17 C12 C13 C14 -180.0(6)
C12 C13 C14 C15 0.5(9)
C12 C13 C14 C113 -171.1(6)
C13 C14 C15 C16 -0.9(9)
C113 C14 C15 C16 171.2(6)
C14 C15 C16 C11 0.0(9)
C14 C15 C16 C110 -170.5(6)
C12 C11 C16 C15 1.4(9)
Pt1 C11 C16 C15 -174.8(4)
C12 C11 C16 C110 172.9(6)
Pt1 C11 C16 C110 -3.2(7)
C11 C12 C17 N11 26.4(8)
C13 C12 C17 N11 -152.9(6)
C18 N11 C17 C12 88.2(6)
C19 N11 C17 C12 -155.9(6)
Pt1 N11 C17 C12 -32.4(6)
C112 N12 C110 C16 85.3(6)
C111 N12 C110 C16 -158.9(6)
Pt1 N12 C110 C16 -36.1(6)
C15 C16 C110 N12 -161.6(6)
C11 C16 C110 N12 27.8(8)
C15 C14 C113 C114 -178.0(7)
C13 C14 C113 C114 -6.3(12)
C14 C113 C114 C115 169.6(7)
C113 C114 C115 C120 154.3(8)
C113 C114 C115 C116 -28.6(11)
C120 C115 C116 C117 -1.4(11)
C114 C115 C116 C117 -178.6(7)
C115 C116 C117 C118 -0.6(11)
C116 C117 C118 C119 0.2(11)
C116 C117 C118 C121 -180.0(7)
C117 C118 C119 C120 2.3(11)
C121 C118 C119 C120 -177.6(7)
C118 C119 C120 C115 -4.3(11)
C116 C115 C120 C119 3.8(11)
C114 C115 C120 C119 -178.9(7)
C21 Pt2 N21 C29 146.8(5)
N22 Pt2 N21 C29 146.2(6)
Cl23 Pt2 N21 C29 55.9(4)
Cl22 Pt2 N21 C29 -124.4(4)
Cl21 Pt2 N21 C29 -34.4(4)
C21 Pt2 N21 C28 -89.6(4)
N22 Pt2 N21 C28 -90.2(8)
Cl23 Pt2 N21 C28 179.5(4)
Cl22 Pt2 N21 C28 -0.8(4)
Cl21 Pt2 N21 C28 89.2(4)
C21 Pt2 N21 C27 26.9(4)
N22 Pt2 N21 C27 26.3(9)
Cl23 Pt2 N21 C27 -64.0(4)
Cl22 Pt2 N21 C27 115.7(4)
Cl21 Pt2 N21 C27 -154.3(4)
C21 Pt2 N22 C211 147.4(5)
N21 Pt2 N22 C211 148.0(7)
Cl23 Pt2 N22 C211 -123.0(5)
Cl22 Pt2 N22 C211 57.3(5)
Cl21 Pt2 N22 C211 -31.4(5)
C21 Pt2 N22 C212 -89.8(4)
N21 Pt2 N22 C212 -89.2(8)
Cl23 Pt2 N22 C212 -0.1(4)
Cl22 Pt2 N22 C212 -179.8(4)
Cl21 Pt2 N22 C212 91.4(4)
C21 Pt2 N22 C210 27.1(4)
N21 Pt2 N22 C210 27.6(9)
Cl23 Pt2 N22 C210 116.7(4)
Cl22 Pt2 N22 C210 -63.0(4)
Cl21 Pt2 N22 C210 -151.7(4)
N22 Pt2 C21 C26 -15.0(5)
N21 Pt2 C21 C26 165.2(5)
Cl23 Pt2 C21 C26 -109.1(5)
Cl22 Pt2 C21 C26 70.9(5)
N22 Pt2 C21 C22 166.5(5)
N21 Pt2 C21 C22 -13.3(4)
Cl23 Pt2 C21 C22 72.4(4)
Cl22 Pt2 C21 C22 -107.7(4)
C26 C21 C22 C23 0.9(9)
Pt2 C21 C22 C23 179.3(4)
C26 C21 C22 C27 177.1(6)
Pt2 C21 C22 C27 -4.4(7)
C21 C22 C23 C24 -4.4(9)
C27 C22 C23 C24 179.9(6)
C22 C23 C24 C25 5.6(9)
C22 C23 C24 C213 -172.1(6)
C23 C24 C25 C26 -3.2(9)
C213 C24 C25 C26 174.4(6)
C22 C21 C26 C25 1.4(9)
Pt2 C21 C26 C25 -177.0(4)
C22 C21 C26 C210 176.6(6)
Pt2 C21 C26 C210 -1.8(7)
C24 C25 C26 C21 -0.3(9)
C24 C25 C26 C210 -174.8(6)
C23 C22 C27 N21 -156.4(6)
C21 C22 C27 N21 27.7(7)
C29 N21 C27 C22 -159.1(5)
C28 N21 C27 C22 84.9(6)
Pt2 N21 C27 C22 -35.3(6)
C21 C26 C210 N22 25.3(7)
C25 C26 C210 N22 -160.0(6)
C211 N22 C210 C26 -158.9(5)
C212 N22 C210 C26 86.2(6)
Pt2 N22 C210 C26 -34.4(6)
C23 C24 C213 C214 142.1(7)
C25 C24 C213 C214 -35.6(10)
C24 C213 C214 C215 -172.4(6)
C213 C214 C215 C220 152.3(7)
C213 C214 C215 C216 -23.4(11)
C220 C215 C216 C217 1.4(10)
C214 C215 C216 C217 177.2(7)
C215 C216 C217 C218 -1.1(11)
C216 C217 C218 C219 0.8(10)
C216 C217 C218 C221 179.9(7)
C217 C218 C219 C220 -1.0(10)
C221 C218 C219 C220 179.9(7)
C216 C215 C220 C219 -1.6(10)
C214 C215 C220 C219 -177.6(6)
C218 C219 C220 C215 1.5(11)
